data_4347330
loop_
_publ_author_name
'Mohapatra, Chandrajeet'
'Samuel, Prinson P.'
'Li, Bin'
'Niep\"otter, Benedikt'
'Sch\"urmann, Christian J'
'Herbst-Irmer, Regine'
'Stalke, Dietmar'
'Maity, Bholanath'
'Koley, Debasis'
'Roesky, Herbert W.'

_publ_section_title
;
 Insertion of Cyclic Alkyl(amino) Carbene into the Si-H Bonds of
 Hydrochlorosilanes.
;
_journal_issue 5
_journal_name_full 'Inorganic chemistry'
_journal_page_first 1953
_journal_page_last 1955
_journal_paper_doi 10.1021/acs.inorgchem.6b00024
_journal_volume 55
_journal_year 2016
_chemical_absolute_configuration ad
_chemical_formula_moiety 'C30 H47 Cl2 N Si'
_chemical_formula_sum 'C30 H47 Cl2 N Si'
_chemical_formula_weight 520.67
_space_group_crystal_system monoclinic
_space_group_IT_number 4
_space_group_name_Hall 'P 2yb'
_space_group_name_H-M_alt 'P 1 21 1'
_atom_sites_solution_hydrogens mixed
_audit_creation_method SHELXL-2014/7
_cell_angle_alpha 90
_cell_angle_beta 113.64(2)
_cell_angle_gamma 90
_cell_formula_units_Z 2
_cell_length_a 8.815(2)
_cell_length_b 16.427(3)
_cell_length_c 10.972(2)
_cell_measurement_reflns_used 9122
_cell_measurement_temperature 100(2)
_cell_measurement_theta_max 23.578
_cell_measurement_theta_min 2.218
_cell_volume 1455.5(5)
_computing_cell_refinement 'SAINT V8.30C'
_computing_data_collection 'APEX2 v2012.2'
_computing_data_reduction 'SAINT V8.30C'
_computing_molecular_graphics 'XSHELL in SHELXTL97'
_computing_publication_material 'XSHELL in SHELXTL97'
_computing_structure_refinement 'SHELXL-2014/7 (Sheldrick, 2014)'
_computing_structure_solution 'SHELXT (G.M.Sheldrick,Acta Cryst.(2015)A71,3-8)'
_diffrn_ambient_temperature 100(2)
_diffrn_measured_fraction_theta_full 1.000
_diffrn_measured_fraction_theta_max 0.996
_diffrn_measurement_device_type 'Bruker Smart APEX II Quazar'
_diffrn_measurement_method 'omega scans'
_diffrn_radiation_type AgK\a
_diffrn_radiation_wavelength 0.56086
_diffrn_reflns_av_R_equivalents 0.0385
_diffrn_reflns_av_unetI/netI 0.0276
_diffrn_reflns_Laue_measured_fraction_full 1.000
_diffrn_reflns_Laue_measured_fraction_max 0.996
_diffrn_reflns_limit_h_max 12
_diffrn_reflns_limit_h_min -12
_diffrn_reflns_limit_k_max 23
_diffrn_reflns_limit_k_min -23
_diffrn_reflns_limit_l_max 15
_diffrn_reflns_limit_l_min -15
_diffrn_reflns_number 60081
_diffrn_reflns_point_group_measured_fraction_full 1.000
_diffrn_reflns_point_group_measured_fraction_max 0.994
_diffrn_reflns_theta_full 19.665
_diffrn_reflns_theta_max 23.694
_diffrn_reflns_theta_min 1.599
_diffrn_source 'INCOATEC Microsource'
_exptl_absorpt_coefficient_mu 0.151
_exptl_absorpt_correction_T_max 0.7449
_exptl_absorpt_correction_T_min 0.7317
_exptl_absorpt_correction_type multi-scan
_exptl_absorpt_process_details SADABS-2015/1
_exptl_crystal_colour colourless
_exptl_crystal_density_diffrn 1.188
_exptl_crystal_description block
_exptl_crystal_F_000 564
_exptl_crystal_size_max 0.404
_exptl_crystal_size_mid 0.385
_exptl_crystal_size_min 0.245
_refine_diff_density_max 0.244
_refine_diff_density_min -0.169
_refine_diff_density_rms 0.039
_refine_ls_abs_structure_details
;
 Flack x determined using 3919 quotients [(I+)-(I-)]/[(I+)+(I-)]
 (Parsons, Flack and Wagner, Acta Cryst. B69 (2013) 249-259).
;
_refine_ls_abs_structure_Flack -0.027(18)
_refine_ls_extinction_method none
_refine_ls_goodness_of_fit_ref 1.025
_refine_ls_hydrogen_treatment mixed
_refine_ls_matrix_type full
_refine_ls_number_parameters 323
_refine_ls_number_reflns 8956
_refine_ls_number_restraints 1
_refine_ls_restrained_S_all 1.024
_refine_ls_R_factor_all 0.0293
_refine_ls_R_factor_gt 0.0263
_refine_ls_shift/su_max 0.001
_refine_ls_shift/su_mean 0.000
_refine_ls_structure_factor_coef Fsqd
_refine_ls_weighting_details 'w=1/[\s^2^(Fo^2^)+(0.0334P)^2^+0.1626P] where P=(Fo^2^+2Fc^2^)/3'
_refine_ls_weighting_scheme calc
_refine_ls_wR_factor_gt 0.0617
_refine_ls_wR_factor_ref 0.0632
_reflns_Friedel_coverage 0.936
_reflns_Friedel_fraction_full 1.000
_reflns_Friedel_fraction_max 0.992
_reflns_number_gt 8470
_reflns_number_total 8956
_reflns_threshold_expression 'I > 2\s(I)'
_cod_data_source_file ic6b00024_si_004.cif
_cod_data_source_block p21_a
_cod_original_sg_symbol_H-M 'P 21'
_cod_database_code 4347330
_shelx_shelxl_version_number 2014/7
_shelx_space_group_comment
;
The symmetry employed for this shelxl refinement is uniquely defined
by the following loop, which should always be used as a source of
symmetry information in preference to the above space-group names.
They are only intended as comments.
;
_shelx_estimated_absorpt_t_min 0.941
_shelx_estimated_absorpt_t_max 0.964

loop_
_space_group_symop_operation_xyz
'x, y, z'
'-x, y+1/2, -z'

loop_
_atom_site_label
_atom_site_type_symbol
_atom_site_fract_x
_atom_site_fract_y
_atom_site_fract_z
_atom_site_U_iso_or_equiv
_atom_site_adp_type
_atom_site_occupancy
_atom_site_site_symmetry_order
_atom_site_calc_flag
_atom_site_refinement_flags_posn
_atom_site_refinement_flags_adp
Si1 Si 0.59606(5) 0.55864(2) 0.25676(4) 0.01093(8) Uani 1 1 d . .
Cl2 Cl 0.45094(5) 0.45550(2) 0.22681(4) 0.01939(9) Uani 1 1 d . .
Cl3 Cl 0.55288(5) 0.61861(3) 0.40555(4) 0.01952(8) Uani 1 1 d . .
C4 C 0.49559(19) 0.61567(10) 0.09170(14) 0.0130(3) Uani 1 1 d . .
C5 C 0.3065(2) 0.62122(12) 0.05038(16) 0.0192(3) Uani 1 1 d . .
H5A H 0.2558 0.6494 -0.0353 0.029 Uiso 1 1 calc R U
H5B H 0.2836 0.6515 0.1181 0.029 Uiso 1 1 calc R U
H5C H 0.2602 0.5663 0.0421 0.029 Uiso 1 1 calc R U
C6 C 0.5723(2) 0.69856(9) 0.09761(16) 0.0145(3) Uani 1 1 d . .
C7 C 0.5415(2) 0.76956(10) 0.17055(18) 0.0207(3) Uani 1 1 d . .
H7A H 0.6132 0.8150 0.1698 0.031 Uiso 1 1 calc R U
H7B H 0.5661 0.7538 0.2627 0.031 Uiso 1 1 calc R U
H7C H 0.4253 0.7862 0.1268 0.031 Uiso 1 1 calc R U
C8 C 0.6577(2) 0.69881(10) 0.01934(16) 0.0166(3) Uani 1 1 d . .
C9 C 0.7515(3) 0.76864(12) -0.0055(2) 0.0262(4) Uani 1 1 d . .
H9A H 0.8631 0.7506 0.0082 0.039 Uiso 1 1 calc R U
H9B H 0.7591 0.8131 0.0562 0.039 Uiso 1 1 calc R U
H9C H 0.6935 0.7878 -0.0972 0.039 Uiso 1 1 calc R U
C10 C 0.6413(2) 0.61945(11) -0.04573(15) 0.0174(3) Uani 1 1 d . .
C11 C 0.7232(2) 0.60025(13) -0.13889(18) 0.0264(4) Uani 1 1 d . .
H11A H 0.6862 0.5468 -0.1794 0.040 Uiso 1 1 calc R U
H11B H 0.8437 0.5997 -0.0893 0.040 Uiso 1 1 calc R U
H11C H 0.6933 0.6418 -0.2087 0.040 Uiso 1 1 calc R U
C12 C 0.5439(2) 0.57037(10) -0.00831(15) 0.0155(3) Uani 1 1 d . .
C13 C 0.4840(2) 0.48680(11) -0.05993(18) 0.0233(4) Uani 1 1 d . .
H13A H 0.5093 0.4755 -0.1374 0.035 Uiso 1 1 calc R U
H13B H 0.3640 0.4837 -0.0859 0.035 Uiso 1 1 calc R U
H13C H 0.5393 0.4466 0.0098 0.035 Uiso 1 1 calc R U
C14 C 0.82028(18) 0.52277(9) 0.31668(15) 0.0106(3) Uani 1 1 d . .
H14 H 0.816(2) 0.4904(12) 0.239(2) 0.013 Uiso 1 1 d . U
C15 C 0.96617(19) 0.58606(10) 0.35330(16) 0.0139(3) Uani 1 1 d . .
C16 C 0.9281(2) 0.67068(10) 0.39291(18) 0.0195(3) Uani 1 1 d . .
H16A H 1.0287 0.7040 0.4235 0.029 Uiso 1 1 calc R U
H16B H 0.8894 0.6654 0.4647 0.029 Uiso 1 1 calc R U
H16C H 0.8419 0.6967 0.3158 0.029 Uiso 1 1 calc R U
C17 C 1.0211(2) 0.59676(11) 0.23812(18) 0.0209(3) Uani 1 1 d . .
H17A H 1.1190 0.6320 0.2666 0.031 Uiso 1 1 calc R U
H17B H 0.9312 0.6216 0.1622 0.031 Uiso 1 1 calc R U
H17C H 1.0483 0.5435 0.2120 0.031 Uiso 1 1 calc R U
C18 C 1.10479(19) 0.54398(9) 0.47133(16) 0.0149(3) Uani 1 1 d . .
H18A H 1.1732 0.5097 0.4388 0.018 Uiso 1 1 calc R U
H18B H 1.1773 0.5853 0.5330 0.018 Uiso 1 1 calc R U
C19 C 1.02295(19) 0.49129(9) 0.54304(15) 0.0124(3) Uani 1 1 d . .
C20 C 1.12927(19) 0.41679(10) 0.60637(16) 0.0154(3) Uani 1 1 d . .
H20A H 1.0689 0.3808 0.6426 0.023 Uiso 1 1 calc R U
H20B H 1.2328 0.4343 0.6782 0.023 Uiso 1 1 calc R U
H20C H 1.1543 0.3874 0.5389 0.023 Uiso 1 1 calc R U
C21 C 0.9973(2) 0.53972(10) 0.65406(16) 0.0177(3) Uani 1 1 d . .
H21A H 0.9691 0.5021 0.7111 0.026 Uiso 1 1 calc R U
H21B H 0.9072 0.5790 0.6140 0.026 Uiso 1 1 calc R U
H21C H 1.0995 0.5688 0.7075 0.026 Uiso 1 1 calc R U
N22 N 0.86113(15) 0.46810(7) 0.43367(12) 0.0104(2) Uani 1 1 d . .
C23 C 0.80961(18) 0.38458(9) 0.40808(14) 0.0112(3) Uani 1 1 d . .
C24 C 0.8447(2) 0.33610(9) 0.31534(16) 0.0139(3) Uani 1 1 d . .
C25 C 0.9752(2) 0.35789(10) 0.26225(16) 0.0168(3) Uani 1 1 d . .
H25 H 1.0258 0.4111 0.3026 0.020 Uiso 1 1 calc R U
C26 C 0.9050(3) 0.36733(12) 0.11030(18) 0.0256(4) Uani 1 1 d . .
H26A H 0.9945 0.3822 0.0831 0.038 Uiso 1 1 calc R U
H26B H 0.8204 0.4101 0.0827 0.038 Uiso 1 1 calc R U
H26C H 0.8554 0.3157 0.0682 0.038 Uiso 1 1 calc R U
C27 C 1.1136(2) 0.29349(11) 0.30514(18) 0.0218(3) Uani 1 1 d . .
H27A H 1.2047 0.3125 0.2828 0.033 Uiso 1 1 calc R U
H27B H 1.0698 0.2422 0.2586 0.033 Uiso 1 1 calc R U
H27C H 1.1543 0.2847 0.4014 0.033 Uiso 1 1 calc R U
C28 C 0.7640(2) 0.26153(10) 0.27697(17) 0.0200(3) Uani 1 1 d . .
H28 H 0.7812 0.2305 0.2106 0.024 Uiso 1 1 calc R U
C29 C 0.6599(2) 0.23142(10) 0.33241(18) 0.0222(4) Uani 1 1 d . .
H29 H 0.6029 0.1815 0.3020 0.027 Uiso 1 1 calc R U
C30 C 0.6394(2) 0.27497(10) 0.43297(18) 0.0194(3) Uani 1 1 d . .
H30 H 0.5748 0.2525 0.4762 0.023 Uiso 1 1 calc R U
C31 C 0.71243(19) 0.35144(9) 0.47184(16) 0.0137(3) Uani 1 1 d . .
C32 C 0.6835(2) 0.39654(11) 0.58096(16) 0.0177(3) Uani 1 1 d . .
H32 H 0.7263 0.4532 0.5845 0.021 Uiso 1 1 calc R U
C33 C 0.7809(2) 0.35636(13) 0.71705(18) 0.0256(4) Uani 1 1 d . .
H33A H 0.8996 0.3578 0.7366 0.038 Uiso 1 1 calc R U
H33B H 0.7451 0.2997 0.7148 0.038 Uiso 1 1 calc R U
H33C H 0.7601 0.3860 0.7863 0.038 Uiso 1 1 calc R U
C34 C 0.5005(2) 0.40223(13) 0.55817(19) 0.0245(4) Uani 1 1 d . .
H34A H 0.4369 0.4257 0.4702 0.037 Uiso 1 1 calc R U
H34B H 0.4893 0.4370 0.6267 0.037 Uiso 1 1 calc R U
H34C H 0.4582 0.3477 0.5631 0.037 Uiso 1 1 calc R U

loop_
_atom_site_aniso_label
_atom_site_aniso_U_11
_atom_site_aniso_U_22
_atom_site_aniso_U_33
_atom_site_aniso_U_23
_atom_site_aniso_U_13
_atom_site_aniso_U_12
Si1 0.01053(18) 0.01105(18) 0.01117(18) 0.00151(14) 0.00430(15) 0.00056(14)
Cl2 0.01393(17) 0.01746(17) 0.02170(19) 0.00617(15) 0.00182(14) -0.00383(14)
Cl3 0.02135(19) 0.02446(19) 0.01606(17) 0.00065(15) 0.01095(15) 0.00610(16)
C4 0.0134(6) 0.0134(6) 0.0124(6) 0.0020(6) 0.0055(5) 0.0010(6)
C5 0.0142(7) 0.0241(8) 0.0178(7) 0.0072(7) 0.0050(6) 0.0032(7)
C6 0.0157(7) 0.0120(6) 0.0151(7) 0.0028(5) 0.0052(6) 0.0021(5)
C7 0.0258(9) 0.0139(7) 0.0233(8) -0.0003(6) 0.0108(7) 0.0042(6)
C8 0.0184(8) 0.0155(7) 0.0166(7) 0.0041(6) 0.0077(6) 0.0005(6)
C9 0.0305(10) 0.0225(8) 0.0304(10) 0.0071(7) 0.0173(8) -0.0026(7)
C10 0.0192(7) 0.0212(7) 0.0128(6) 0.0019(6) 0.0075(6) 0.0045(7)
C11 0.0294(10) 0.0351(11) 0.0197(8) -0.0009(7) 0.0151(7) 0.0037(8)
C12 0.0175(7) 0.0158(7) 0.0112(6) 0.0000(5) 0.0036(6) 0.0017(6)
C13 0.0275(9) 0.0207(8) 0.0183(8) -0.0057(6) 0.0057(7) -0.0027(7)
C14 0.0109(6) 0.0102(6) 0.0111(6) 0.0003(5) 0.0047(5) 0.0000(5)
C15 0.0120(7) 0.0136(6) 0.0161(7) 0.0014(5) 0.0058(6) -0.0019(5)
C16 0.0174(8) 0.0127(7) 0.0237(9) -0.0006(6) 0.0034(7) -0.0028(6)
C17 0.0173(8) 0.0253(9) 0.0234(8) 0.0062(7) 0.0115(7) -0.0015(6)
C18 0.0103(7) 0.0150(7) 0.0182(7) 0.0003(5) 0.0044(6) -0.0017(5)
C19 0.0100(7) 0.0136(6) 0.0120(6) -0.0016(5) 0.0028(5) -0.0007(5)
C20 0.0112(7) 0.0173(7) 0.0153(7) 0.0003(6) 0.0028(6) 0.0003(6)
C21 0.0190(8) 0.0181(8) 0.0135(7) -0.0043(6) 0.0040(6) -0.0008(6)
N22 0.0106(5) 0.0101(6) 0.0094(5) -0.0003(4) 0.0028(4) -0.0010(4)
C23 0.0091(6) 0.0113(6) 0.0110(6) 0.0004(5) 0.0018(5) 0.0001(5)
C24 0.0146(7) 0.0134(7) 0.0119(7) -0.0002(5) 0.0034(6) 0.0013(5)
C25 0.0207(8) 0.0171(7) 0.0147(7) -0.0017(6) 0.0094(6) 0.0042(6)
C26 0.0340(10) 0.0291(9) 0.0157(8) -0.0002(7) 0.0121(7) 0.0086(8)
C27 0.0248(9) 0.0224(8) 0.0226(8) 0.0002(7) 0.0140(7) 0.0086(7)
C28 0.0213(8) 0.0143(7) 0.0186(8) -0.0042(6) 0.0017(6) 0.0009(6)
C29 0.0177(8) 0.0121(7) 0.0283(9) 0.0006(6) 0.0003(7) -0.0024(6)
C30 0.0123(7) 0.0175(7) 0.0252(8) 0.0080(6) 0.0043(6) -0.0018(6)
C31 0.0099(6) 0.0145(7) 0.0150(7) 0.0042(5) 0.0032(5) 0.0013(5)
C32 0.0141(7) 0.0248(8) 0.0175(7) 0.0041(6) 0.0096(6) 0.0007(6)
C33 0.0193(8) 0.0426(11) 0.0165(8) 0.0074(7) 0.0088(7) 0.0016(8)
C34 0.0175(8) 0.0373(10) 0.0236(9) 0.0056(7) 0.0133(7) 0.0028(7)

loop_
_atom_type_symbol
_atom_type_description
_atom_type_scat_dispersion_real
_atom_type_scat_dispersion_imag
_atom_type_scat_source
C C 0.0015 0.0009 'International Tables Vol C Tables 4.2.6.8 and 6.1.1.4'
H H 0.0000 0.0000 'International Tables Vol C Tables 4.2.6.8 and 6.1.1.4'
N N 0.0030 0.0019 'International Tables Vol C Tables 4.2.6.8 and 6.1.1.4'
Si Si 0.0522 0.0431 'International Tables Vol C Tables 4.2.6.8 and 6.1.1.4'
Cl Cl 0.0998 0.0984 'International Tables Vol C Tables 4.2.6.8 and 6.1.1.4'

loop_
_geom_angle_atom_site_label_1
_geom_angle_atom_site_label_2
_geom_angle_atom_site_label_3
_geom_angle
C14 Si1 C4 119.99(7)
C14 Si1 Cl2 106.91(5)
C4 Si1 Cl2 103.23(5)
C14 Si1 Cl3 111.59(5)
C4 Si1 Cl3 110.62(5)
Cl2 Si1 Cl3 102.57(3)
C6 C4 C12 102.83(12)
C6 C4 C5 111.79(13)
C12 C4 C5 113.49(13)
C6 C4 Si1 111.83(11)
C12 C4 Si1 106.63(10)
C5 C4 Si1 110.03(10)
C4 C5 H5A 109.5
C4 C5 H5B 109.5
H5A C5 H5B 109.5
C4 C5 H5C 109.5
H5A C5 H5C 109.5
H5B C5 H5C 109.5
C8 C6 C7 127.10(15)
C8 C6 C4 109.25(14)
C7 C6 C4 123.43(14)
C6 C7 H7A 109.5
C6 C7 H7B 109.5
H7A C7 H7B 109.5
C6 C7 H7C 109.5
H7A C7 H7C 109.5
H7B C7 H7C 109.5
C6 C8 C10 109.65(14)
C6 C8 C9 127.31(16)
C10 C8 C9 122.99(15)
C8 C9 H9A 109.5
C8 C9 H9B 109.5
H9A C9 H9B 109.5
C8 C9 H9C 109.5
H9A C9 H9C 109.5
H9B C9 H9C 109.5
C12 C10 C8 109.38(14)
C12 C10 C11 128.07(17)
C8 C10 C11 122.55(16)
C10 C11 H11A 109.5
C10 C11 H11B 109.5
H11A C11 H11B 109.5
C10 C11 H11C 109.5
H11A C11 H11C 109.5
H11B C11 H11C 109.5
C10 C12 C13 126.92(15)
C10 C12 C4 108.79(14)
C13 C12 C4 124.22(15)
C12 C13 H13A 109.5
C12 C13 H13B 109.5
H13A C13 H13B 109.5
C12 C13 H13C 109.5
H13A C13 H13C 109.5
H13B C13 H13C 109.5
N22 C14 C15 106.73(12)
N22 C14 Si1 110.03(10)
C15 C14 Si1 120.72(10)
N22 C14 H14 109.1(11)
C15 C14 H14 108.8(12)
Si1 C14 H14 101.0(12)
C16 C15 C17 107.87(13)
C16 C15 C18 110.98(13)
C17 C15 C18 109.72(14)
C16 C15 C14 114.94(13)
C17 C15 C14 111.14(13)
C18 C15 C14 102.08(12)
C15 C16 H16A 109.5
C15 C16 H16B 109.5
H16A C16 H16B 109.5
C15 C16 H16C 109.5
H16A C16 H16C 109.5
H16B C16 H16C 109.5
C15 C17 H17A 109.5
C15 C17 H17B 109.5
H17A C17 H17B 109.5
C15 C17 H17C 109.5
H17A C17 H17C 109.5
H17B C17 H17C 109.5
C19 C18 C15 107.87(13)
C19 C18 H18A 110.1
C15 C18 H18A 110.1
C19 C18 H18B 110.1
C15 C18 H18B 110.1
H18A C18 H18B 108.4
N22 C19 C20 111.94(12)
N22 C19 C18 103.04(12)
C20 C19 C18 110.91(13)
N22 C19 C21 111.65(12)
C20 C19 C21 108.09(13)
C18 C19 C21 111.22(13)
C19 C20 H20A 109.5
C19 C20 H20B 109.5
H20A C20 H20B 109.5
C19 C20 H20C 109.5
H20A C20 H20C 109.5
H20B C20 H20C 109.5
C19 C21 H21A 109.5
C19 C21 H21B 109.5
H21A C21 H21B 109.5
C19 C21 H21C 109.5
H21A C21 H21C 109.5
H21B C21 H21C 109.5
C23 N22 C14 117.36(12)
C23 N22 C19 121.58(12)
C14 N22 C19 111.14(11)
C31 C23 C24 119.17(14)
C31 C23 N22 118.52(13)
C24 C23 N22 122.20(13)
C28 C24 C23 118.54(15)
C28 C24 C25 117.54(15)
C23 C24 C25 123.77(14)
C24 C25 C26 113.64(15)
C24 C25 C27 110.40(14)
C26 C25 C27 109.03(13)
C24 C25 H25 107.9
C26 C25 H25 107.9
C27 C25 H25 107.9
C25 C26 H26A 109.5
C25 C26 H26B 109.5
H26A C26 H26B 109.5
C25 C26 H26C 109.5
H26A C26 H26C 109.5
H26B C26 H26C 109.5
C25 C27 H27A 109.5
C25 C27 H27B 109.5
H27A C27 H27B 109.5
C25 C27 H27C 109.5
H27A C27 H27C 109.5
H27B C27 H27C 109.5
C29 C28 C24 122.06(16)
C29 C28 H28 119.0
C24 C28 H28 119.0
C28 C29 C30 119.17(15)
C28 C29 H29 120.4
C30 C29 H29 120.4
C29 C30 C31 121.06(16)
C29 C30 H30 119.5
C31 C30 H30 119.5
C30 C31 C23 119.42(15)
C30 C31 C32 118.55(14)
C23 C31 C32 122.03(14)
C31 C32 C34 113.64(14)
C31 C32 C33 110.56(14)
C34 C32 C33 109.00(14)
C31 C32 H32 107.8
C34 C32 H32 107.8
C33 C32 H32 107.8
C32 C33 H33A 109.5
C32 C33 H33B 109.5
H33A C33 H33B 109.5
C32 C33 H33C 109.5
H33A C33 H33C 109.5
H33B C33 H33C 109.5
C32 C34 H34A 109.5
C32 C34 H34B 109.5
H34A C34 H34B 109.5
C32 C34 H34C 109.5
H34A C34 H34C 109.5
H34B C34 H34C 109.5

loop_
_geom_bond_atom_site_label_1
_geom_bond_atom_site_label_2
_geom_bond_distance
Si1 C14 1.9088(16)
Si1 C4 1.9119(16)
Si1 Cl2 2.0682(6)
Si1 Cl3 2.0685(6)
C4 C6 1.510(2)
C4 C12 1.521(2)
C4 C5 1.544(2)
C5 H5A 0.9800
C5 H5B 0.9800
C5 H5C 0.9800
C6 C8 1.350(2)
C6 C7 1.499(2)
C7 H7A 0.9800
C7 H7B 0.9800
C7 H7C 0.9800
C8 C10 1.465(2)
C8 C9 1.502(2)
C9 H9A 0.9800
C9 H9B 0.9800
C9 H9C 0.9800
C10 C12 1.356(2)
C10 C11 1.503(2)
C11 H11A 0.9800
C11 H11B 0.9800
C11 H11C 0.9800
C12 C13 1.498(2)
C13 H13A 0.9800
C13 H13B 0.9800
C13 H13C 0.9800
C14 N22 1.4877(19)
C14 C15 1.575(2)
C14 H14 0.99(2)
C15 C16 1.533(2)
C15 C17 1.534(2)
C15 C18 1.542(2)
C16 H16A 0.9800
C16 H16B 0.9800
C16 H16C 0.9800
C17 H17A 0.9800
C17 H17B 0.9800
C17 H17C 0.9800
C18 C19 1.531(2)
C18 H18A 0.9900
C18 H18B 0.9900
C19 N22 1.499(2)
C19 C20 1.529(2)
C19 C21 1.545(2)
C20 H20A 0.9800
C20 H20B 0.9800
C20 H20C 0.9800
C21 H21A 0.9800
C21 H21B 0.9800
C21 H21C 0.9800
N22 C23 1.4370(19)
C23 C31 1.414(2)
C23 C24 1.420(2)
C24 C28 1.394(2)
C24 C25 1.526(2)
C25 C26 1.536(2)
C25 C27 1.539(2)
C25 H25 1.0000
C26 H26A 0.9800
C26 H26B 0.9800
C26 H26C 0.9800
C27 H27A 0.9800
C27 H27B 0.9800
C27 H27C 0.9800
C28 C29 1.380(3)
C28 H28 0.9500
C29 C30 1.386(3)
C29 H29 0.9500
C30 C31 1.398(2)
C30 H30 0.9500
C31 C32 1.514(2)
C32 C34 1.533(2)
C32 C33 1.541(2)
C32 H32 1.0000
C33 H33A 0.9800
C33 H33B 0.9800
C33 H33C 0.9800
C34 H34A 0.9800
C34 H34B 0.9800
C34 H34C 0.9800

loop_
_geom_torsion_atom_site_label_1
_geom_torsion_atom_site_label_2
_geom_torsion_atom_site_label_3
_geom_torsion_atom_site_label_4
_geom_torsion
C12 C4 C6 C8 -2.85(17)
C5 C4 C6 C8 -124.93(15)
Si1 C4 C6 C8 111.19(13)
C12 C4 C6 C7 172.07(15)
C5 C4 C6 C7 50.0(2)
Si1 C4 C6 C7 -73.89(17)
C7 C6 C8 C10 -173.15(15)
C4 C6 C8 C10 1.53(19)
C7 C6 C8 C9 4.5(3)
C4 C6 C8 C9 179.23(16)
C6 C8 C10 C12 0.6(2)
C9 C8 C10 C12 -177.19(16)
C6 C8 C10 C11 -179.64(16)
C9 C8 C10 C11 2.5(3)
C8 C10 C12 C13 174.54(16)
C11 C10 C12 C13 -5.2(3)
C8 C10 C12 C4 -2.48(18)
C11 C10 C12 C4 177.80(16)
C6 C4 C12 C10 3.22(16)
C5 C4 C12 C10 124.15(15)
Si1 C4 C12 C10 -114.55(13)
C6 C4 C12 C13 -173.90(15)
C5 C4 C12 C13 -53.0(2)
Si1 C4 C12 C13 68.32(18)
N22 C14 C15 C16 -102.38(15)
Si1 C14 C15 C16 24.11(18)
N22 C14 C15 C17 134.76(13)
Si1 C14 C15 C17 -98.76(14)
N22 C14 C15 C18 17.84(15)
Si1 C14 C15 C18 144.33(11)
C16 C15 C18 C19 93.57(15)
C17 C15 C18 C19 -147.32(13)
C14 C15 C18 C19 -29.38(15)
C15 C18 C19 N22 29.54(15)
C15 C18 C19 C20 149.48(13)
C15 C18 C19 C21 -90.20(15)
C15 C14 N22 C23 -146.50(13)
Si1 C14 N22 C23 80.87(14)
C15 C14 N22 C19 -0.16(15)
Si1 C14 N22 C19 -132.79(10)
C20 C19 N22 C23 7.68(19)
C18 C19 N22 C23 126.90(14)
C21 C19 N22 C23 -113.66(15)
C20 C19 N22 C14 -137.02(13)
C18 C19 N22 C14 -17.80(15)
C21 C19 N22 C14 101.64(14)
C14 N22 C23 C31 -125.64(14)
C19 N22 C23 C31 91.72(17)
C14 N22 C23 C24 50.55(19)
C19 N22 C23 C24 -92.09(18)
C31 C23 C24 C28 8.5(2)
N22 C23 C24 C28 -167.68(14)
C31 C23 C24 C25 -166.95(14)
N22 C23 C24 C25 16.9(2)
C28 C24 C25 C26 63.76(19)
C23 C24 C25 C26 -120.76(17)
C28 C24 C25 C27 -59.09(19)
C23 C24 C25 C27 116.38(17)
C23 C24 C28 C29 -4.2(2)
C25 C24 C28 C29 171.55(16)
C24 C28 C29 C30 -2.5(3)
C28 C29 C30 C31 4.9(3)
C29 C30 C31 C23 -0.4(2)
C29 C30 C31 C32 179.12(15)
C24 C23 C31 C30 -6.3(2)
N22 C23 C31 C30 170.04(14)
C24 C23 C31 C32 174.19(14)
N22 C23 C31 C32 -9.5(2)
C30 C31 C32 C34 -50.5(2)
C23 C31 C32 C34 129.09(16)
C30 C31 C32 C33 72.48(19)
C23 C31 C32 C33 -107.97(17)
